data_7207394
loop_
_publ_author_name
'Dai, Jing-Wei'
'Tong, Ming-Liang'

_publ_section_title
;
 Alkali--lanthanide heterometallic coordination polymers based on
 2,2&#x2032;-bipyridine-6,6&#x2032;-dicarboxylate: synthesis, structure,
 and luminescent properties
;
_journal_issue 6
_journal_name_full CrystEngComm
_journal_page_first 2124
_journal_paper_doi 10.1039/c2ce05828f
_journal_volume 14
_journal_year 2012
_chemical_formula_sum 'C24 H12 Eu N4 Na O8'
_chemical_formula_weight 659.33
_chemical_name_systematic
;
?
;
_space_group_IT_number 56
_symmetry_cell_setting orthorhombic
_symmetry_space_group_name_Hall '-P 2ab 2ac'
_symmetry_space_group_name_H-M 'P c c n'
_atom_sites_solution_hydrogens geom
_atom_sites_solution_primary direct
_atom_sites_solution_secondary difmap
_audit_creation_method SHELXL-97
_cell_angle_alpha 90.00
_cell_angle_beta 90.00
_cell_angle_gamma 90.00
_cell_formula_units_Z 4
_cell_length_a 8.8209(3)
_cell_length_b 13.7896(5)
_cell_length_c 18.6855(6)
_cell_measurement_reflns_used 10729
_cell_measurement_temperature 298(2)
_cell_measurement_theta_max 54.83
_cell_measurement_theta_min 6.35
_cell_volume 2272.84(13)
_computing_cell_refinement 'PROCESS-AUTO (Rigaku, 1998)'
_computing_data_collection 'PROCESS-AUTO (Rigaku, 1998)'
_computing_data_reduction 'PROCESS-AUTO (Rigaku, 1998)'
_computing_molecular_graphics 'Bruker SHELXTL'
_computing_publication_material 'Bruker SHELXTL'
_computing_structure_refinement 'SHELXL-97 (Sheldrick, 1997)'
_computing_structure_solution 'SHELXS-97 (Sheldrick, 1990)'
_diffrn_ambient_temperature 298(2)
_diffrn_measured_fraction_theta_full 0.993
_diffrn_measured_fraction_theta_max 0.993
_diffrn_measurement_device_type 'Rigaku R-AXIS SPIDER IP'
_diffrn_measurement_method '\w scans'
_diffrn_radiation_monochromator graphite
_diffrn_radiation_source 'fine-focus sealed tube'
_diffrn_radiation_type MoK\a
_diffrn_radiation_wavelength 0.71073
_diffrn_reflns_av_R_equivalents 0.0199
_diffrn_reflns_av_sigmaI/netI 0.0163
_diffrn_reflns_limit_h_max 11
_diffrn_reflns_limit_h_min -10
_diffrn_reflns_limit_k_max 17
_diffrn_reflns_limit_k_min -12
_diffrn_reflns_limit_l_max 23
_diffrn_reflns_limit_l_min -23
_diffrn_reflns_number 12219
_diffrn_reflns_theta_full 27.00
_diffrn_reflns_theta_max 27.00
_diffrn_reflns_theta_min 3.18
_exptl_absorpt_coefficient_mu 2.840
_exptl_absorpt_correction_T_max 0.753
_exptl_absorpt_correction_T_min 0.606
_exptl_absorpt_correction_type multi-scan
_exptl_absorpt_process_details '(ABSCOR; Higashi, 1995)'
_exptl_crystal_colour Colorless
_exptl_crystal_density_diffrn 1.927
_exptl_crystal_density_method 'not measured'
_exptl_crystal_description Block
_exptl_crystal_F_000 1288
_exptl_crystal_size_max 0.20
_exptl_crystal_size_mid 0.15
_exptl_crystal_size_min 0.10
_refine_diff_density_max 1.167
_refine_diff_density_min -0.572
_refine_diff_density_rms 0.086
_refine_ls_extinction_method none
_refine_ls_goodness_of_fit_ref 1.060
_refine_ls_hydrogen_treatment constr
_refine_ls_matrix_type full
_refine_ls_number_parameters 173
_refine_ls_number_reflns 2465
_refine_ls_number_restraints 0
_refine_ls_restrained_S_all 1.060
_refine_ls_R_factor_all 0.0239
_refine_ls_R_factor_gt 0.0213
_refine_ls_shift/su_max 0.000
_refine_ls_shift/su_mean 0.000
_refine_ls_structure_factor_coef Fsqd
_refine_ls_weighting_details 'calc w=1/[\s^2^(Fo^2^)+(0.0403P)^2^+0.3984P] where P=(Fo^2^+2Fc^2^)/3'
_refine_ls_weighting_scheme calc
_refine_ls_wR_factor_gt 0.0579
_refine_ls_wR_factor_ref 0.0593
_reflns_number_gt 2194
_reflns_number_total 2465
_reflns_threshold_expression >2sigma(I)
_cod_data_source_file c2ce05828f.txt
_cod_data_source_block 1
_cod_depositor_comments
;
The following automatic conversions were performed:

'_symmetry_cell_setting' value 'Orthorhombic' changed to
'orthorhombic' according to
/home/saulius/struct/CIF-dictionaries/cif_core.dic dictionary named
'cif_core.dic' version 2.4.1 from 2010-06-29.

Automatic conversion script
Id: cif_fix_values 1715 2011-07-08 13:25:40Z adriana 
;
_cod_original_sg_symbol_Hall '-P 2ab 2ac '
_cod_original_sg_symbol_H-M 'Pccn '
_cod_database_code 7207394

loop_
_symmetry_equiv_pos_as_xyz
'x, y, z'
'-x+1/2, -y+1/2, z'
'-x, y+1/2, -z+1/2'
'x+1/2, -y, -z+1/2'
'-x, -y, -z'
'x-1/2, y-1/2, -z'
'x, -y-1/2, z-1/2'
'-x-1/2, y, z-1/2'

loop_
_atom_site_label
_atom_site_type_symbol
_atom_site_fract_x
_atom_site_fract_y
_atom_site_fract_z
_atom_site_U_iso_or_equiv
_atom_site_adp_type
_atom_site_occupancy
_atom_site_symmetry_multiplicity
_atom_site_calc_flag
_atom_site_refinement_flags
Eu1 Eu 0.2500 0.2500 0.057042(6) 0.02111(8) Uani 1 2 d S
Na1 Na 0.7500 0.2500 0.32244(8) 0.0341(3) Uani 1 2 d S
O1 O 0.41364(14) 0.29706(10) 0.14986(7) 0.0338(3) Uani 1 1 d .
O2 O 0.5732(2) 0.26456(12) 0.23823(11) 0.0565(5) Uani 1 1 d .
O3 O 0.05514(19) 0.24121(9) -0.03031(10) 0.0348(4) Uani 1 1 d .
O4 O -0.07895(15) 0.16164(11) -0.11281(7) 0.0422(3) Uani 1 1 d .
N1 N 0.39828(14) 0.11210(10) 0.11141(7) 0.0238(3) Uani 1 1 d .
N2 N 0.21180(17) 0.08335(11) 0.00342(8) 0.0236(3) Uani 1 1 d .
C1 C 0.47910(19) 0.13278(13) 0.17041(9) 0.0274(3) Uani 1 1 d .
C2 C 0.5492(2) 0.06058(15) 0.21031(11) 0.0382(4) Uani 1 1 d .
H2 H 0.6023 0.0759 0.2518 0.046 Uiso 1 1 calc R
C3 C 0.5386(2) -0.03431(16) 0.18727(10) 0.0415(5) Uani 1 1 d .
H3 H 0.5846 -0.0837 0.2133 0.050 Uiso 1 1 calc R
C4 C 0.4593(2) -0.05554(14) 0.12530(10) 0.0335(4) Uani 1 1 d .
H4 H 0.4540 -0.1188 0.1083 0.040 Uiso 1 1 calc R
C5 C 0.38761(17) 0.01957(12) 0.08884(9) 0.0242(3) Uani 1 1 d .
C6 C 0.2930(2) 0.00538(12) 0.02352(9) 0.0238(3) Uani 1 1 d .
C7 C 0.2850(2) -0.08184(14) -0.01388(11) 0.0300(4) Uani 1 1 d .
H7 H 0.3423 -0.1351 0.0004 0.036 Uiso 1 1 calc R
C8 C 0.1900(2) -0.08769(15) -0.07276(10) 0.0353(4) Uani 1 1 d .
H8 H 0.1846 -0.1448 -0.0991 0.042 Uiso 1 1 calc R
C9 C 0.10304(19) -0.00828(14) -0.09223(9) 0.0326(4) Uani 1 1 d .
H9 H 0.0371 -0.0117 -0.1310 0.039 Uiso 1 1 calc R
C10 C 0.11653(18) 0.07616(14) -0.05281(8) 0.0256(4) Uani 1 1 d .
C11 C 0.4899(4) 0.23983(14) 0.18884(10) 0.0307(5) Uani 1 1 d .
C12 C 0.0225(2) 0.16659(14) -0.06786(9) 0.0290(4) Uani 1 1 d .

loop_
_atom_site_aniso_label
_atom_site_aniso_U_11
_atom_site_aniso_U_22
_atom_site_aniso_U_33
_atom_site_aniso_U_23
_atom_site_aniso_U_13
_atom_site_aniso_U_12
Eu1 0.02321(11) 0.01571(11) 0.02440(11) 0.000 0.000 0.00311(3)
Na1 0.0301(7) 0.0463(9) 0.0260(6) 0.000 0.000 -0.0090(4)
O1 0.0400(7) 0.0224(7) 0.0389(7) -0.0014(6) -0.0107(5) -0.0009(5)
O2 0.0743(13) 0.0394(10) 0.0557(11) -0.0087(7) -0.0365(10) 0.0022(7)
O3 0.0362(8) 0.0267(8) 0.0414(10) -0.0014(5) -0.0104(7) 0.0082(5)
O4 0.0407(7) 0.0477(9) 0.0384(7) 0.0007(6) -0.0164(6) 0.0067(6)
N1 0.0247(6) 0.0192(8) 0.0275(7) 0.0009(5) -0.0007(5) 0.0029(5)
N2 0.0239(6) 0.0212(8) 0.0258(7) -0.0011(5) 0.0003(6) 0.0014(6)
C1 0.0289(8) 0.0266(10) 0.0268(8) 0.0026(7) -0.0026(7) 0.0006(7)
C2 0.0470(11) 0.0315(11) 0.0361(9) 0.0056(8) -0.0135(8) 0.0001(8)
C3 0.0490(12) 0.0291(12) 0.0464(12) 0.0137(8) -0.0135(8) 0.0048(9)
C4 0.0383(9) 0.0184(9) 0.0437(10) 0.0038(7) -0.0043(8) 0.0027(7)
C5 0.0240(8) 0.0181(8) 0.0305(8) 0.0013(6) 0.0024(6) 0.0012(6)
C6 0.0227(7) 0.0182(9) 0.0306(9) -0.0001(7) 0.0028(7) 0.0003(6)
C7 0.0309(8) 0.0198(10) 0.0394(10) -0.0027(8) 0.0031(8) 0.0015(7)
C8 0.0374(11) 0.0277(11) 0.0409(10) -0.0122(8) 0.0019(8) -0.0051(8)
C9 0.0317(9) 0.0353(11) 0.0309(9) -0.0060(8) -0.0040(7) -0.0023(7)
C10 0.0241(8) 0.0263(10) 0.0266(9) 0.0002(6) 0.0008(6) -0.0006(7)
C11 0.0333(13) 0.0297(13) 0.0291(12) -0.0007(6) -0.0044(8) -0.0013(8)
C12 0.0280(8) 0.0309(11) 0.0281(8) 0.0038(7) -0.0007(7) 0.0025(7)

loop_
_atom_type_symbol
_atom_type_description
_atom_type_scat_dispersion_real
_atom_type_scat_dispersion_imag
_atom_type_scat_source
C C 0.0033 0.0016 'International Tables Vol C Tables 4.2.6.8 and 6.1.1.4'
H H 0.0000 0.0000 'International Tables Vol C Tables 4.2.6.8 and 6.1.1.4'
N N 0.0061 0.0033 'International Tables Vol C Tables 4.2.6.8 and 6.1.1.4'
O O 0.0106 0.0060 'International Tables Vol C Tables 4.2.6.8 and 6.1.1.4'
Na Na 0.0362 0.0249 'International Tables Vol C Tables 4.2.6.8 and 6.1.1.4'
Eu Eu -0.1578 3.6682 'International Tables Vol C Tables 4.2.6.8 and 6.1.1.4'

loop_
_geom_angle_atom_site_label_1
_geom_angle_atom_site_label_2
_geom_angle_atom_site_label_3
_geom_angle
_geom_angle_site_symmetry_1
_geom_angle_site_symmetry_3
O1 Eu1 O1 84.76(6) . 2
O1 Eu1 O3 165.31(5) . .
O1 Eu1 O3 92.79(6) 2 .
O1 Eu1 O3 92.79(6) . 2
O1 Eu1 O3 165.31(5) 2 2
O3 Eu1 O3 93.10(9) . 2
O1 Eu1 N1 79.21(4) . 2
O1 Eu1 N1 65.92(4) 2 2
O3 Eu1 N1 86.56(5) . 2
O3 Eu1 N1 127.89(4) 2 2
O1 Eu1 N1 65.92(4) . .
O1 Eu1 N1 79.21(4) 2 .
O3 Eu1 N1 127.89(4) . .
O3 Eu1 N1 86.56(5) 2 .
N1 Eu1 N1 132.49(6) 2 .
O1 Eu1 N2 128.73(5) . .
O1 Eu1 N2 87.68(5) 2 .
O3 Eu1 N2 65.46(4) . .
O3 Eu1 N2 82.56(5) 2 .
N1 Eu1 N2 140.86(4) 2 .
N1 Eu1 N2 62.84(4) . .
O1 Eu1 N2 87.68(5) . 2
O1 Eu1 N2 128.73(5) 2 2
O3 Eu1 N2 82.56(5) . 2
O3 Eu1 N2 65.46(4) 2 2
N1 Eu1 N2 62.84(4) 2 2
N1 Eu1 N2 140.86(4) . 2
N2 Eu1 N2 133.33(6) . 2
O1 Eu1 C11 80.13(6) . 2
O1 Eu1 C11 18.54(5) 2 2
O3 Eu1 C11 92.97(7) . 2
O3 Eu1 C11 172.07(6) 2 2
N1 Eu1 C11 47.50(5) 2 2
N1 Eu1 C11 93.73(5) . 2
N2 Eu1 C11 104.63(5) . 2
N2 Eu1 C11 110.35(5) 2 2
O2 Na1 O2 89.95(13) . 2_655
O2 Na1 O4 87.70(7) . 8_656
O2 Na1 O4 142.10(6) 2_655 8_656
O2 Na1 O4 142.10(6) . 7_666
O2 Na1 O4 87.70(7) 2_655 7_666
O4 Na1 O4 116.08(9) 8_656 7_666
C11 O1 Eu1 125.36(13) . .
C11 O2 Na1 157.84(16) . .
C12 O3 Eu1 125.58(12) . .
C12 O4 Na1 144.36(14) . 7_465
C1 N1 C5 119.67(14) . .
C1 N1 Eu1 116.47(11) . .
C5 N1 Eu1 123.50(10) . .
C6 N2 C10 119.36(15) . .
C6 N2 Eu1 122.99(11) . .
C10 N2 Eu1 117.28(12) . .
N1 C1 C2 121.63(17) . .
N1 C1 C11 115.20(16) . .
C2 C1 C11 123.16(17) . .
C3 C2 C1 118.81(17) . .
C3 C2 H2 120.6 . .
C1 C2 H2 120.6 . .
C2 C3 C4 119.69(18) . .
C2 C3 H3 120.2 . .
C4 C3 H3 120.2 . .
C3 C4 C5 118.81(18) . .
C3 C4 H4 120.6 . .
C5 C4 H4 120.6 . .
N1 C5 C4 121.32(15) . .
N1 C5 C6 114.81(14) . .
C4 C5 C6 123.87(16) . .
N2 C6 C7 121.55(16) . .
N2 C6 C5 114.93(14) . .
C7 C6 C5 123.51(16) . .
C8 C7 C6 118.64(18) . .
C8 C7 H7 120.7 . .
C6 C7 H7 120.7 . .
C9 C8 C7 119.83(18) . .
C9 C8 H8 120.1 . .
C7 C8 H8 120.1 . .
C10 C9 C8 118.55(16) . .
C10 C9 H9 120.7 . .
C8 C9 H9 120.7 . .
N2 C10 C9 122.03(17) . .
N2 C10 C12 115.00(16) . .
C9 C10 C12 122.95(15) . .
O2 C11 O1 125.22(19) . .
O2 C11 C1 118.54(19) . .
O1 C11 C1 116.21(18) . .
O4 C12 O3 125.72(18) . .
O4 C12 C10 118.49(17) . .
O3 C12 C10 115.77(15) . .

loop_
_geom_bond_atom_site_label_1
_geom_bond_atom_site_label_2
_geom_bond_distance
_geom_bond_site_symmetry_2
Eu1 O1 2.3480(12) .
Eu1 O1 2.3480(12) 2
Eu1 O3 2.3735(17) .
Eu1 O3 2.3735(17) 2
Eu1 N1 2.5217(13) 2
Eu1 N1 2.5217(13) .
Eu1 N2 2.5295(15) .
Eu1 N2 2.5295(15) 2
Eu1 C11 3.250(2) 2
Na1 O2 2.224(2) .
Na1 O2 2.224(2) 2_655
Na1 O4 2.2859(15) 8_656
Na1 O4 2.2859(15) 7_666
O1 C11 1.267(3) .
O2 C11 1.228(3) .
O3 C12 1.278(2) .
O4 C12 1.229(2) .
O4 Na1 2.2859(15) 7_465
N1 C1 1.343(2) .
N1 C5 1.347(2) .
N2 C6 1.345(2) .
N2 C10 1.349(2) .
C1 C2 1.389(3) .
C1 C11 1.519(3) .
C2 C3 1.381(3) .
C2 H2 0.9300 .
C3 C4 1.384(3) .
C3 H3 0.9300 .
C4 C5 1.392(2) .
C4 H4 0.9300 .
C5 C6 1.491(2) .
C6 C7 1.393(2) .
C7 C8 1.386(3) .
C7 H7 0.9300 .
C8 C9 1.386(3) .
C8 H8 0.9300 .
C9 C10 1.383(3) .
C9 H9 0.9300 .
C10 C12 1.524(3) .

loop_
_geom_torsion_atom_site_label_1
_geom_torsion_atom_site_label_2
_geom_torsion_atom_site_label_3
_geom_torsion_atom_site_label_4
_geom_torsion
_geom_torsion_site_symmetry_1
O1 Eu1 O1 C11 74.47(18) 2
O3 Eu1 O1 C11 155.4(2) .
O3 Eu1 O1 C11 -91.01(18) 2
N1 Eu1 O1 C11 140.92(18) 2
N1 Eu1 O1 C11 -6.04(18) .
N2 Eu1 O1 C11 -8.3(2) .
N2 Eu1 O1 C11 -156.30(18) 2
C11 Eu1 O1 C11 92.59(19) 2
O2 Na1 O2 C11 68.8(5) 2_655
O4 Na1 O2 C11 -73.4(6) 8_656
O4 Na1 O2 C11 155.0(5) 7_666
O1 Eu1 O3 C12 -171.07(16) .
O1 Eu1 O3 C12 -91.13(17) 2
O3 Eu1 O3 C12 75.41(16) 2
N1 Eu1 O3 C12 -156.79(17) 2
N1 Eu1 O3 C12 -12.6(2) .
N2 Eu1 O3 C12 -4.96(16) .
N2 Eu1 O3 C12 140.16(18) 2
C11 Eu1 O3 C12 -109.69(17) 2
O1 Eu1 N1 C1 8.06(11) .
O1 Eu1 N1 C1 -80.98(11) 2
O3 Eu1 N1 C1 -166.08(11) .
O3 Eu1 N1 C1 102.67(12) 2
N1 Eu1 N1 C1 -38.52(10) 2
N2 Eu1 N1 C1 -173.94(13) .
N2 Eu1 N1 C1 59.80(14) 2
C11 Eu1 N1 C1 -69.40(12) 2
O1 Eu1 N1 C5 -178.87(13) .
O1 Eu1 N1 C5 92.08(12) 2
O3 Eu1 N1 C5 6.99(15) .
O3 Eu1 N1 C5 -84.27(12) 2
N1 Eu1 N1 C5 134.54(12) 2
N2 Eu1 N1 C5 -0.87(11) .
N2 Eu1 N1 C5 -127.13(12) 2
C11 Eu1 N1 C5 103.67(12) 2
O1 Eu1 N2 C6 -3.28(15) .
O1 Eu1 N2 C6 -84.67(13) 2
O3 Eu1 N2 C6 -178.80(15) .
O3 Eu1 N2 C6 84.33(14) 2
N1 Eu1 N2 C6 -130.52(12) 2
N1 Eu1 N2 C6 -5.61(12) .
N2 Eu1 N2 C6 129.98(14) 2
C11 Eu1 N2 C6 -92.26(14) 2
O1 Eu1 N2 C10 -176.21(11) .
O1 Eu1 N2 C10 102.39(12) 2
O3 Eu1 N2 C10 8.26(12) .
O3 Eu1 N2 C10 -88.61(12) 2
N1 Eu1 N2 C10 56.54(14) 2
N1 Eu1 N2 C10 -178.55(13) .
N2 Eu1 N2 C10 -42.95(11) 2
C11 Eu1 N2 C10 94.80(12) 2
C5 N1 C1 C2 -1.8(2) .
Eu1 N1 C1 C2 171.52(14) .
C5 N1 C1 C11 177.10(17) .
Eu1 N1 C1 C11 -9.5(2) .
N1 C1 C2 C3 1.9(3) .
C11 C1 C2 C3 -176.9(2) .
C1 C2 C3 C4 0.1(3) .
C2 C3 C4 C5 -2.1(3) .
C1 N1 C5 C4 -0.2(2) .
Eu1 N1 C5 C4 -173.11(12) .
C1 N1 C5 C6 179.07(14) .
Eu1 N1 C5 C6 6.21(18) .
C3 C4 C5 N1 2.2(3) .
C3 C4 C5 C6 -177.07(16) .
C10 N2 C6 C7 2.2(3) .
Eu1 N2 C6 C7 -170.55(13) .
C10 N2 C6 C5 -176.52(14) .
Eu1 N2 C6 C5 10.7(2) .
N1 C5 C6 N2 -10.6(2) .
C4 C5 C6 N2 168.72(16) .
N1 C5 C6 C7 170.69(16) .
C4 C5 C6 C7 -10.0(3) .
N2 C6 C7 C8 -0.5(3) .
C5 C6 C7 C8 178.18(17) .
C6 C7 C8 C9 -1.4(3) .
C7 C8 C9 C10 1.5(3) .
C6 N2 C10 C9 -2.2(2) .
Eu1 N2 C10 C9 171.03(13) .
C6 N2 C10 C12 176.09(15) .
Eu1 N2 C10 C12 -10.71(18) .
C8 C9 C10 N2 0.3(3) .
C8 C9 C10 C12 -177.81(16) .
Na1 O2 C11 O1 -167.4(4) .
Na1 O2 C11 C1 10.6(7) .
Eu1 O1 C11 O2 -178.6(2) .
Eu1 O1 C11 C1 3.4(3) .
N1 C1 C11 O2 -173.5(2) .
C2 C1 C11 O2 5.4(4) .
N1 C1 C11 O1 4.7(3) .
C2 C1 C11 O1 -176.41(19) .
Na1 O4 C12 O3 11.2(3) 7_465
Na1 O4 C12 C10 -170.77(14) 7_465
Eu1 O3 C12 O4 179.51(14) .
Eu1 O3 C12 C10 1.4(2) .
N2 C10 C12 O4 -171.67(15) .
C9 C10 C12 O4 6.6(3) .
N2 C10 C12 O3 6.6(2) .
C9 C10 C12 O3 -175.16(17) .
